data_7230426
loop_
_publ_author_name
'Seiler, Vanessa Kristina'
'Callebaut, Kevin'
'Robeyns, Koen'
'Tumanov, Nikolay'
'Wouters, Johan'
'Champagne, Beno\^it'
'Leyssens, Tom'

_publ_section_title
;
 Acidochromic spiropyran--merocyanine stabilisation in the solid state
;
_journal_issue 24
_journal_name_full CrystEngComm
_journal_page_first 3318
_journal_paper_doi 10.1039/C8CE00291F
_journal_volume 20
_journal_year 2018
_chemical_formula_moiety 'C19 H20 N O, Br'
_chemical_formula_sum 'C19 H20 Br N O'
_chemical_formula_weight 358.27
_space_group_crystal_system monoclinic
_space_group_IT_number 14
_space_group_name_Hall '-P 2yn'
_space_group_name_H-M_alt 'P 1 21/n 1'
_symmetry_space_group_name_Hall '-P 2yn'
_symmetry_space_group_name_H-M 'P 1 21/n 1'
_atom_sites_solution_hydrogens geom
_audit_creation_method SHELXL-2014/7
_audit_update_record
;
2018-02-15 deposited with the CCDC.
2018-04-06 downloaded from the CCDC.
;
_cell_angle_alpha 90
_cell_angle_beta 96.642(4)
_cell_angle_gamma 90
_cell_formula_units_Z 4
_cell_length_a 8.3080(4)
_cell_length_b 13.9039(8)
_cell_length_c 13.6580(6)
_cell_measurement_reflns_used 3293
_cell_measurement_temperature 100(2)
_cell_measurement_theta_max 31.7590
_cell_measurement_theta_min 2.0870
_cell_volume 1567.10(14)
_computing_cell_refinement
;
CrysAlisPro, Agilent Technologies,
Version 1.171.37.35 (release 13-08-2014 CrysAlis171 .NET)
(compiled Aug 13 2014,18:06:01)
;
_computing_data_collection 'SNBL Pilatus control'
_computing_data_reduction
;
CrysAlisPro, Agilent Technologies,
Version 1.171.37.35 (release 13-08-2014 CrysAlis171 .NET)
(compiled Aug 13 2014,18:06:01)
;
_computing_molecular_graphics 'MERCURY (Macrae et al., 2008)'
_computing_publication_material
;

'MERCURY (Macrae et al., 2008), Platon (Spek, 2009)'



;
_computing_structure_refinement 'SHELXL-2014/7 (Sheldrick, 2014)'
_computing_structure_solution 'SHELXT (Sheldrick, 2015)'
_diffrn_ambient_temperature 100(2)
_diffrn_measured_fraction_theta_full 0.994
_diffrn_measured_fraction_theta_max 0.980
_diffrn_measurement_device_type 'pilatus 2M'
_diffrn_measurement_method
;
'359 images, \D\F 1.0\% '
'359 images, \D\F 1.0\% (2nd orientation)'
;
_diffrn_radiation_monochromator Si(111)
_diffrn_radiation_source synchrotron
_diffrn_radiation_type synchrotron
_diffrn_radiation_wavelength 0.7149
_diffrn_reflns_av_R_equivalents 0.0971
_diffrn_reflns_av_unetI/netI 0.0673
_diffrn_reflns_Laue_measured_fraction_full 0.994
_diffrn_reflns_Laue_measured_fraction_max 0.980
_diffrn_reflns_limit_h_max 10
_diffrn_reflns_limit_h_min -10
_diffrn_reflns_limit_k_max 17
_diffrn_reflns_limit_k_min -17
_diffrn_reflns_limit_l_max 17
_diffrn_reflns_limit_l_min -17
_diffrn_reflns_number 19811
_diffrn_reflns_point_group_measured_fraction_full 0.994
_diffrn_reflns_point_group_measured_fraction_max 0.980
_diffrn_reflns_theta_full 25.400
_diffrn_reflns_theta_max 28.055
_diffrn_reflns_theta_min 2.110
_exptl_absorpt_coefficient_mu 2.625
_exptl_absorpt_correction_T_max 1.00000
_exptl_absorpt_correction_T_min 0.65581
_exptl_absorpt_correction_type multi-scan
_exptl_absorpt_process_details
;
CrysAlisPro, Agilent Technologies,
Version 1.171.37.35 (release 13-08-2014 CrysAlis171 .NET)
(compiled Aug 13 2014,18:06:01)
Empirical absorption correction using spherical harmonics,
 implemented in SCALE3 ABSPACK scaling algorithm.
;
_exptl_crystal_colour orange
_exptl_crystal_density_diffrn 1.519
_exptl_crystal_description needle
_exptl_crystal_F_000 736
_exptl_crystal_recrystallization_method 'Re-crystallisation from solvent: Acetone'
_exptl_crystal_size_max 0.18
_exptl_crystal_size_mid 0.01
_exptl_crystal_size_min 0.01
_refine_diff_density_max 1.525
_refine_diff_density_min -0.726
_refine_diff_density_rms 0.121
_refine_ls_extinction_method none
_refine_ls_goodness_of_fit_ref 1.042
_refine_ls_hydrogen_treatment constr
_refine_ls_matrix_type full
_refine_ls_number_parameters 202
_refine_ls_number_reflns 3653
_refine_ls_number_restraints 0
_refine_ls_restrained_S_all 1.042
_refine_ls_R_factor_all 0.0721
_refine_ls_R_factor_gt 0.0531
_refine_ls_shift/su_max 0.000
_refine_ls_shift/su_mean 0.000
_refine_ls_structure_factor_coef Fsqd
_refine_ls_weighting_details 'w=1/[\s^2^(Fo^2^)+(0.0727P)^2^+1.5061P] where P=(Fo^2^+2Fc^2^)/3'
_refine_ls_weighting_scheme calc
_refine_ls_wR_factor_gt 0.1300
_refine_ls_wR_factor_ref 0.1393
_reflns_Friedel_coverage 0.000
_reflns_number_gt 2828
_reflns_number_total 3653
_reflns_threshold_expression 'I > 2\s(I)'
_cod_data_source_file c8ce00291f2.cif
_cod_data_source_block V532_132_100K
_cod_depositor_comments 'Adding full bibliography for 7230424--7230439.cif.'
_cod_database_code 7230426
_shelx_shelxl_version_number 2014/7
_shelx_space_group_comment
;
The symmetry employed for this shelxl refinement is uniquely defined
by the following loop, which should always be used as a source of
symmetry information in preference to the above space-group names.
They are only intended as comments.
;

loop_
_space_group_symop_operation_xyz
'x, y, z'
'-x+1/2, y+1/2, -z+1/2'
'-x, -y, -z'
'x-1/2, -y-1/2, z-1/2'

loop_
_atom_site_label
_atom_site_type_symbol
_atom_site_fract_x
_atom_site_fract_y
_atom_site_fract_z
_atom_site_U_iso_or_equiv
_atom_site_adp_type
_atom_site_occupancy
_atom_site_site_symmetry_order
_atom_site_calc_flag
_atom_site_refinement_flags_posn
_atom_site_refinement_flags_adp
O1 O 1.0682(3) 0.3790(2) 0.4137(2) 0.0289(6) Uani 1 1 d . .
H1 H 1.1345 0.3963 0.3751 0.043 Uiso 1 1 calc R U
C2 C 1.1240(5) 0.4039(3) 0.5055(3) 0.0236(8) Uani 1 1 d . .
C3 C 1.2684(5) 0.4529(3) 0.5276(3) 0.0257(8) Uani 1 1 d . .
H3 H 1.3316 0.4699 0.4765 0.031 Uiso 1 1 calc R U
C4 C 1.3199(5) 0.4768(3) 0.6235(3) 0.0282(9) Uani 1 1 d . .
H4 H 1.4209 0.5086 0.6386 0.034 Uiso 1 1 calc R U
C5 C 1.2284(5) 0.4557(3) 0.6978(3) 0.0287(8) Uani 1 1 d . .
H5 H 1.2651 0.4734 0.7638 0.034 Uiso 1 1 calc R U
C6 C 1.0838(5) 0.4088(3) 0.6765(3) 0.0263(8) Uani 1 1 d . .
H6 H 1.0193 0.3952 0.7278 0.032 Uiso 1 1 calc R U
C7 C 1.0300(5) 0.3809(3) 0.5803(3) 0.0212(7) Uani 1 1 d . .
C8 C 0.8814(5) 0.3287(3) 0.5551(3) 0.0221(7) Uani 1 1 d . .
H8 H 0.8622 0.3027 0.4905 0.026 Uiso 1 1 calc R U
C9 C 0.7680(5) 0.3141(3) 0.6158(3) 0.0235(8) Uani 1 1 d . .
H9 H 0.7869 0.3397 0.6806 0.028 Uiso 1 1 calc R U
C10 C 0.6228(5) 0.2632(3) 0.5899(3) 0.0217(7) Uani 1 1 d . .
C11 C 0.5648(5) 0.2113(3) 0.4945(3) 0.0216(7) Uani 1 1 d . .
C12 C 0.6771(5) 0.1289(3) 0.4756(3) 0.0258(8) Uani 1 1 d . .
H12A H 0.7046 0.0924 0.5366 0.039 Uiso 1 1 calc R U
H12B H 0.7763 0.1546 0.4531 0.039 Uiso 1 1 calc R U
H12C H 0.6228 0.0864 0.4248 0.039 Uiso 1 1 calc R U
C13 C 0.5419(5) 0.2810(3) 0.4067(3) 0.0255(8) Uani 1 1 d . .
H13A H 0.4913 0.2469 0.3483 0.038 Uiso 1 1 calc R U
H13B H 0.6475 0.3061 0.3937 0.038 Uiso 1 1 calc R U
H13C H 0.4721 0.3344 0.4221 0.038 Uiso 1 1 calc R U
C14 C 0.4039(4) 0.1753(3) 0.5168(3) 0.0212(7) Uani 1 1 d . .
C15 C 0.2882(5) 0.1243(3) 0.4603(3) 0.0254(8) Uani 1 1 d . .
H15 H 0.3039 0.1048 0.3954 0.030 Uiso 1 1 calc R U
C16 C 0.1468(5) 0.1013(3) 0.4997(3) 0.0288(8) Uani 1 1 d . .
H16 H 0.0637 0.0671 0.4607 0.035 Uiso 1 1 calc R U
C17 C 0.1248(5) 0.1273(3) 0.5947(3) 0.0268(8) Uani 1 1 d . .
H17 H 0.0272 0.1102 0.6205 0.032 Uiso 1 1 calc R U
C18 C 0.2424(5) 0.1778(3) 0.6528(3) 0.0251(8) Uani 1 1 d . .
H18 H 0.2290 0.1955 0.7185 0.030 Uiso 1 1 calc R U
C19 C 0.3792(5) 0.2011(3) 0.6114(3) 0.0219(8) Uani 1 1 d . .
N20 N 0.5155(4) 0.2542(2) 0.6521(2) 0.0207(6) Uani 1 1 d . .
C21 C 0.5352(5) 0.2899(3) 0.7528(3) 0.0272(8) Uani 1 1 d . .
H21A H 0.6253 0.2561 0.7908 0.041 Uiso 1 1 calc R U
H21B H 0.4353 0.2786 0.7828 0.041 Uiso 1 1 calc R U
H21C H 0.5583 0.3590 0.7525 0.041 Uiso 1 1 calc R U
Br31 Br 0.26951(5) 0.44959(3) 0.24537(3) 0.02464(14) Uani 1 1 d . .

loop_
_atom_site_aniso_label
_atom_site_aniso_U_11
_atom_site_aniso_U_22
_atom_site_aniso_U_33
_atom_site_aniso_U_23
_atom_site_aniso_U_13
_atom_site_aniso_U_12
O1 0.0335(15) 0.0296(15) 0.0262(14) -0.0020(11) 0.0143(12) -0.0081(12)
C2 0.0296(19) 0.0170(18) 0.0255(18) -0.0006(15) 0.0092(15) 0.0010(15)
C3 0.0286(19) 0.0184(19) 0.033(2) 0.0038(16) 0.0138(16) -0.0027(15)
C4 0.028(2) 0.0204(19) 0.036(2) 0.0024(17) 0.0053(17) -0.0020(15)
C5 0.031(2) 0.025(2) 0.029(2) -0.0014(16) 0.0009(16) -0.0025(16)
C6 0.031(2) 0.022(2) 0.0269(19) 0.0026(15) 0.0084(16) -0.0019(16)
C7 0.0263(18) 0.0138(17) 0.0249(18) 0.0001(14) 0.0091(14) 0.0023(13)
C8 0.0277(18) 0.0146(17) 0.0247(18) 0.0025(14) 0.0065(15) 0.0007(14)
C9 0.0289(19) 0.0196(19) 0.0231(18) -0.0006(14) 0.0074(15) -0.0008(15)
C10 0.0270(18) 0.0187(19) 0.0206(17) 0.0038(14) 0.0079(14) 0.0012(14)
C11 0.0263(18) 0.0200(18) 0.0196(17) 0.0008(14) 0.0076(14) -0.0008(14)
C12 0.0287(19) 0.024(2) 0.0259(19) -0.0024(15) 0.0080(15) 0.0047(15)
C13 0.032(2) 0.0226(19) 0.0227(18) 0.0020(15) 0.0075(15) -0.0008(16)
C14 0.0233(17) 0.0171(18) 0.0246(18) 0.0059(14) 0.0081(14) 0.0007(14)
C15 0.0315(19) 0.0194(19) 0.0259(18) 0.0007(15) 0.0060(15) 0.0020(15)
C16 0.031(2) 0.020(2) 0.035(2) -0.0008(17) 0.0023(17) -0.0029(16)
C17 0.0244(18) 0.022(2) 0.036(2) 0.0028(16) 0.0118(16) 0.0007(15)
C18 0.0309(19) 0.0157(18) 0.031(2) 0.0010(15) 0.0127(16) 0.0000(15)
C19 0.0248(18) 0.0195(19) 0.0228(18) 0.0021(14) 0.0084(14) 0.0008(14)
N20 0.0276(16) 0.0156(15) 0.0200(15) -0.0009(12) 0.0072(12) 0.0008(12)
C21 0.036(2) 0.026(2) 0.0218(18) -0.0003(15) 0.0125(16) -0.0032(16)
Br31 0.0303(2) 0.0232(2) 0.0219(2) 0.00087(15) 0.00937(14) -0.00174(16)

loop_
_atom_type_symbol
_atom_type_description
_atom_type_scat_dispersion_real
_atom_type_scat_dispersion_imag
_atom_type_scat_source
C C 0.0030 0.0020 'International Tables Vol C Tables 4.2.6.8 and 6.1.1.4'
H H 0.0000 0.0000 'International Tables Vol C Tables 4.2.6.8 and 6.1.1.4'
N N 0.0060 0.0030 'International Tables Vol C Tables 4.2.6.8 and 6.1.1.4'
O O 0.0110 0.0060 'International Tables Vol C Tables 4.2.6.8 and 6.1.1.4'
Br Br -0.4010 2.4850 'International Tables Vol C Tables 4.2.6.8 and 6.1.1.4'

loop_
_geom_angle_atom_site_label_1
_geom_angle_atom_site_label_2
_geom_angle_atom_site_label_3
_geom_angle
C2 O1 H1 109.5
O1 C2 C3 122.2(3)
O1 C2 C7 117.9(3)
C3 C2 C7 119.9(4)
C4 C3 C2 119.7(4)
C4 C3 H3 120.2
C2 C3 H3 120.2
C5 C4 C3 121.2(4)
C5 C4 H4 119.4
C3 C4 H4 119.4
C6 C5 C4 119.6(4)
C6 C5 H5 120.2
C4 C5 H5 120.2
C5 C6 C7 120.8(4)
C5 C6 H6 119.6
C7 C6 H6 119.6
C6 C7 C2 118.8(4)
C6 C7 C8 122.6(3)
C2 C7 C8 118.6(3)
C9 C8 C7 125.0(4)
C9 C8 H8 117.5
C7 C8 H8 117.5
C8 C9 C10 124.3(4)
C8 C9 H9 117.8
C10 C9 H9 117.8
N20 C10 C9 120.9(3)
N20 C10 C11 109.9(3)
C9 C10 C11 129.2(3)
C14 C11 C10 100.8(3)
C14 C11 C12 111.3(3)
C10 C11 C12 111.4(3)
C14 C11 C13 109.8(3)
C10 C11 C13 111.6(3)
C12 C11 C13 111.5(3)
C11 C12 H12A 109.5
C11 C12 H12B 109.5
H12A C12 H12B 109.5
C11 C12 H12C 109.5
H12A C12 H12C 109.5
H12B C12 H12C 109.5
C11 C13 H13A 109.5
C11 C13 H13B 109.5
H13A C13 H13B 109.5
C11 C13 H13C 109.5
H13A C13 H13C 109.5
H13B C13 H13C 109.5
C15 C14 C19 119.6(3)
C15 C14 C11 130.6(4)
C19 C14 C11 109.8(3)
C14 C15 C16 118.4(4)
C14 C15 H15 120.8
C16 C15 H15 120.8
C17 C16 C15 121.0(4)
C17 C16 H16 119.5
C15 C16 H16 119.5
C18 C17 C16 120.9(4)
C18 C17 H17 119.6
C16 C17 H17 119.6
C19 C18 C17 116.9(4)
C19 C18 H18 121.6
C17 C18 H18 121.6
C18 C19 C14 123.2(4)
C18 C19 N20 129.0(4)
C14 C19 N20 107.8(3)
C10 N20 C19 111.7(3)
C10 N20 C21 124.9(3)
C19 N20 C21 123.3(3)
N20 C21 H21A 109.5
N20 C21 H21B 109.5
H21A C21 H21B 109.5
N20 C21 H21C 109.5
H21A C21 H21C 109.5
H21B C21 H21C 109.5

loop_
_geom_bond_atom_site_label_1
_geom_bond_atom_site_label_2
_geom_bond_distance
O1 C2 1.332(5)
O1 H1 0.8400
C2 C3 1.381(6)
C2 C7 1.394(5)
C3 C4 1.372(6)
C3 H3 0.9500
C4 C5 1.368(6)
C4 H4 0.9500
C5 C6 1.368(6)
C5 H5 0.9500
C6 C7 1.392(5)
C6 H6 0.9500
C7 C8 1.439(5)
C8 C9 1.340(5)
C8 H8 0.9500
C9 C10 1.408(5)
C9 H9 0.9500
C10 N20 1.307(5)
C10 C11 1.518(5)
C11 C14 1.492(5)
C11 C12 1.519(5)
C11 C13 1.536(5)
C12 H12A 0.9800
C12 H12B 0.9800
C12 H12C 0.9800
C13 H13A 0.9800
C13 H13B 0.9800
C13 H13C 0.9800
C14 C15 1.361(6)
C14 C19 1.380(5)
C15 C16 1.384(6)
C15 H15 0.9500
C16 C17 1.380(6)
C16 H16 0.9500
C17 C18 1.377(6)
C17 H17 0.9500
C18 C19 1.366(5)
C18 H18 0.9500
C19 N20 1.411(5)
N20 C21 1.452(5)
C21 H21A 0.9800
C21 H21B 0.9800
C21 H21C 0.9800

loop_
_geom_torsion_atom_site_label_1
_geom_torsion_atom_site_label_2
_geom_torsion_atom_site_label_3
_geom_torsion_atom_site_label_4
_geom_torsion
O1 C2 C3 C4 179.9(4)
C7 C2 C3 C4 1.4(6)
C2 C3 C4 C5 -2.0(6)
C3 C4 C5 C6 0.8(6)
C4 C5 C6 C7 1.1(6)
C5 C6 C7 C2 -1.7(6)
C5 C6 C7 C8 177.9(4)
O1 C2 C7 C6 -178.1(3)
C3 C2 C7 C6 0.5(6)
O1 C2 C7 C8 2.3(5)
C3 C2 C7 C8 -179.2(3)
C6 C7 C8 C9 10.7(6)
C2 C7 C8 C9 -169.7(4)
C7 C8 C9 C10 179.7(4)
C8 C9 C10 N20 -178.0(4)
C8 C9 C10 C11 3.0(7)
N20 C10 C11 C14 1.6(4)
C9 C10 C11 C14 -179.4(4)
N20 C10 C11 C12 -116.6(4)
C9 C10 C11 C12 62.5(5)
N20 C10 C11 C13 118.0(4)
C9 C10 C11 C13 -62.9(5)
C10 C11 C14 C15 178.6(4)
C12 C11 C14 C15 -63.2(5)
C13 C11 C14 C15 60.7(5)
C10 C11 C14 C19 -1.5(4)
C12 C11 C14 C19 116.7(4)
C13 C11 C14 C19 -119.4(3)
C19 C14 C15 C16 1.1(6)
C11 C14 C15 C16 -179.0(4)
C14 C15 C16 C17 -1.5(6)
C15 C16 C17 C18 0.6(6)
C16 C17 C18 C19 0.7(6)
C17 C18 C19 C14 -1.1(6)
C17 C18 C19 N20 178.0(4)
C15 C14 C19 C18 0.1(6)
C11 C14 C19 C18 -179.8(4)
C15 C14 C19 N20 -179.1(3)
C11 C14 C19 N20 1.0(4)
C9 C10 N20 C19 179.8(3)
C11 C10 N20 C19 -1.1(4)
C9 C10 N20 C21 -2.9(6)
C11 C10 N20 C21 176.2(3)
C18 C19 N20 C10 -179.1(4)
C14 C19 N20 C10 0.1(4)
C18 C19 N20 C21 3.5(6)
C14 C19 N20 C21 -177.3(3)
